data_1528539
loop_
_publ_author_name
'Grey, I.E.'
'Roth, R.S.'
'Mumme, W.G.'
'Vanderah, T.A.'
'Bougerol, C.'

_publ_section_title
;
 Chemical twinning of the pyrochlore structure in the system Bi2 O3-Fe2
 O3-Nb2 O5
;
_journal_name_full 'Journal of Solid State Chemistry'
_journal_page_first 158
_journal_page_last 166
_journal_volume 180
_journal_year 2007
_chemical_formula_sum 'Bi5.789 Fe0.99 Nb10.01 O35.492'
_chemical_name_systematic 'Bi5.789 Nb10.01 Fe0.99 O35.492'
_space_group_IT_number 194
_symmetry_space_group_name_Hall '-P 6c 2c'
_symmetry_space_group_name_H-M 'P 63/m m c'
_cell_angle_alpha 90
_cell_angle_beta 90
_cell_angle_gamma 120
_cell_formula_units_Z 2
_cell_length_a 7.432
_cell_length_b 7.432
_cell_length_c 31.881
_cell_volume 1525.014
_citation_journal_id_ASTM JSSCBI
_cod_data_source_file Grey_JSSCBI_2007_1233.cif
_cod_data_source_block Bi5.789Fe0.99Nb10.01O35.492
_cod_original_cell_volume 1525.015
_cod_database_code 1528539

loop_
_symmetry_equiv_pos_as_xyz
x,y,z
x-y,x,z+1/2
-y,x-y,z
-x,-y,z+1/2
-x+y,-x,z
y,-x+y,z+1/2
-y,-x,-z+1/2
x-y,-y,-z
x,x-y,-z+1/2
y,x,-z
-x+y,y,-z+1/2
-x,-x+y,-z
-x,-y,-z
-x+y,-x,-z-1/2
y,-x+y,-z
x,y,-z-1/2
x-y,x,-z
-y,x-y,-z-1/2
y,x,z-1/2
-x+y,y,z
-x,-x+y,z-1/2
-y,-x,z
x-y,-y,z-1/2
x,x-y,z

loop_
_atom_site_label
_atom_site_type_symbol
_atom_site_fract_x
_atom_site_fract_y
_atom_site_fract_z
_atom_site_occupancy
_atom_site_U_iso_or_equiv
Bi2 Bi+3 0.3637 0.7274 0.30729 0.054 0.0
Nb3 Nb+5 0 0.5 0.5 0.91 0.0
Bi4 Bi+3 0.2073 0.3277 0.4001 0.17 0.0
O8 O-2 0 0 0.424 0.623 0.0
Bi5 Bi+3 0.1577 0.3154 0.39435 0.16 0.0
Bi1 Bi+3 0.3007 0.6993 0.30602 0.133 0.0
Bi3 Bi+3 0.208 0.349 0.4119 0.087 0.0
Bi6 Bi+3 0.0255 0.051 0.5005 0.1039 0.0
O3 O-2 0.1256 0.2512 0.32333 1 0.0
O1 O-2 0.2636 0.1318 0.25 1 0.0
Nb1 Nb+5 0.3343 0.16715 0.307683 0.91 0.0
O2 O-2 0.539 0.078 0.30163 1 0.0
O4 O-2 0.4074 0.2037 0.37121 1 0.0
O6 O-2 0.794 0.588 0.51251 1 0.0
Fe1 Fe+3 0.3343 0.16715 0.307683 0.09 0.0
O7 O-2 0.3333 0.6667 0.369 0.623 0.0
O5 O-2 0.9208 0.4604 0.44008 1 0.0
Fe3 Fe+3 0 0.5 0.5 0.09 0.0
Nb2 Nb+5 0.6667 0.3333 0.404472 0.91 0.0
Fe2 Fe+3 0.6667 0.3333 0.404472 0.09 0.0
